data_4327678
loop_
_publ_author_name
'Rob A. T. M. Abbenhuis'
'Ignacio del R\'io'
'Michel M. Bergshoef'
'Jaap Boersma'
'Nora Veldman'
'Anthony L. Spek'
'Gerard van Koten'

_publ_section_title
;
 16- and 18-Electron Ruthenium(II) Complexes of the Neutral, Potentially
 Tridentate Triamine Ligand 2,6-[Bis(dimethylamino)methyl]pyridine (NN'N)
;
_journal_name_full 'Inorganic Chemistry'
_journal_page_first 1749
_journal_page_last 1758
_journal_paper_doi 10.1021/ic971061+
_journal_volume 37
_journal_year 1998
_chemical_formula_moiety 'C30 H34 N3 O P Ru Cl , C F3 S O3 , 1.25(C H2 Cl2)'
_chemical_formula_sum 'C32.25 H36.5 Cl3.5 F3 N3 O4 P Ru S'
_chemical_formula_weight 875.35
_space_group_IT_number 19
_symmetry_space_group_name_Hall 'P 2ac 2ab'
_symmetry_space_group_name_H-M 'P 21 21 21'
_atom_sites_solution_hydrogens geom
_atom_sites_solution_primary direct
_atom_sites_solution_secondary difmap
_audit_creation_method SHELXL
_cell_angle_alpha 90.00
_cell_angle_beta 90.00
_cell_angle_gamma 90.00
_cell_formula_units_Z 8
_cell_length_a 12.3349(7)
_cell_length_b 21.523(2)
_cell_length_c 27.393(2)
_cell_measurement_temperature 150(2)
_cell_volume 7272.4(10)
_computing_structure_refinement 'SHELXL-96 (Sheldrick, 1996)'
_diffrn_ambient_temperature 150(2)
_diffrn_measurement_device CAD4T
_diffrn_radiation_monochromator graphite
_diffrn_radiation_source 'Rotating Anode'
_diffrn_radiation_type MoK\a
_diffrn_radiation_wavelength 0.71073
_diffrn_reflns_av_R_equivalents 0.0829
_diffrn_reflns_av_sigmaI/netI 0.1193
_diffrn_reflns_limit_h_max 0
_diffrn_reflns_limit_h_min -16
_diffrn_reflns_limit_k_max 0
_diffrn_reflns_limit_k_min -27
_diffrn_reflns_limit_l_max 35
_diffrn_reflns_limit_l_min -23
_diffrn_reflns_number 9670
_diffrn_reflns_theta_max 27.47
_diffrn_reflns_theta_min 1.20
_exptl_absorpt_coefficient_mu 0.836
_exptl_crystal_density_diffrn 1.599
_refine_diff_density_max 0.658
_refine_diff_density_min -1.218
_refine_diff_density_rms 0.120
_refine_ls_abs_structure_details 'Flack H D (1983), Acta Cryst. A39, 876-881'
_refine_ls_abs_structure_Flack 0.41(6)
_refine_ls_extinction_method none
_refine_ls_goodness_of_fit_all 0.949
_refine_ls_goodness_of_fit_obs 1.081
_refine_ls_matrix_type full
_refine_ls_number_parameters 748
_refine_ls_number_reflns 9571
_refine_ls_number_restraints 12
_refine_ls_restrained_S_all 0.950
_refine_ls_restrained_S_obs 1.081
_refine_ls_R_factor_all 0.0876
_refine_ls_R_factor_obs 0.0589
_refine_ls_shift/esd_max 0.000
_refine_ls_shift/esd_mean 0.000
_refine_ls_structure_factor_coef Fsqd
_refine_ls_weighting_details 'w=1/[\s^2^(Fo^2^)+(0.0495P)^2^+0.0000P] where P=(Fo^2^+2Fc^2^)/3'
_refine_ls_weighting_scheme calc
_refine_ls_wR_factor_all 0.1263
_refine_ls_wR_factor_obs 0.1170
_reflns_number_observed 6554
_reflns_number_total 9571
_reflns_observed_criterion >2sigma(I)
_cod_data_source_file ic9710612B_5.cif
_cod_data_source_block 11
_cod_depositor_comments
;
The following automatic conversions were performed:

'_refine_ls_weighting_scheme' value 'calc
w=1/[\s^2^(Fo^2^)+(0.0495P)^2^+0.0000P] where P=(Fo^2^+2Fc^2^)/3' was
changed to 'calc'. New tag '_refine_ls_weighting_details' was
created. The value of the new tag was set to
'w=1/[\s^2^(Fo^2^)+(0.0495P)^2^+0.0000P] where P=(Fo^2^+2Fc^2^)/3'.

Automatic conversion script
Id: cif_fix_values 3143 2015-03-26 13:38:13Z robertas 
;
_cod_original_formula_sum 'C32.25 H36.5 N3 O4 P Ru Cl3.5 F3 S'
_cod_database_code 4327678

loop_
_symmetry_equiv_pos_as_xyz
'x, y, z'
'x+1/2, -y+1/2, -z'
'-x, y+1/2, -z+1/2'
'-x+1/2, -y, z+1/2'

loop_
_atom_site_aniso_label
_atom_site_aniso_U_11
_atom_site_aniso_U_22
_atom_site_aniso_U_33
_atom_site_aniso_U_23
_atom_site_aniso_U_13
_atom_site_aniso_U_12
Ru12 0.0148(3) 0.0210(3) 0.0130(3) 0.0007(2) 0.0009(3) 0.0010(3)
P12 0.0163(11) 0.0255(12) 0.0134(9) 0.0026(9) 0.0020(8) 0.0009(10)
Cl12 0.0257(13) 0.0300(12) 0.0199(11) -0.0024(9) 0.0005(9) 0.0014(10)
N22 0.014(4) 0.031(4) 0.020(4) 0.008(3) -0.001(3) 0.002(3)
C52 0.016(5) 0.030(5) 0.018(4) -0.008(4) 0.001(3) 0.000(4)
O12 0.025(4) 0.043(4) 0.028(4) -0.007(3) -0.002(3) 0.004(3)
C92 0.021(5) 0.034(5) 0.016(4) 0.004(4) 0.004(4) 0.008(4)
N32 0.021(4) 0.017(4) 0.022(4) -0.003(3) 0.001(3) 0.001(3)
C252 0.016(5) 0.021(4) 0.022(5) -0.001(4) 0.007(4) 0.007(4)
C72 0.023(5) 0.029(5) 0.028(5) 0.012(4) 0.005(4) -0.009(4)
N12 0.019(4) 0.030(4) 0.011(3) -0.008(3) 0.000(3) 0.001(3)
C202 0.044(7) 0.036(6) 0.028(5) -0.007(4) 0.012(5) 0.010(5)
C182 0.023(6) 0.030(5) 0.013(4) 0.000(4) 0.003(4) 0.002(4)
C82 0.039(7) 0.035(6) 0.025(5) 0.002(4) 0.008(5) 0.000(5)
C232 0.018(5) 0.044(6) 0.026(5) 0.001(4) -0.002(4) -0.003(5)
C242 0.010(4) 0.024(5) 0.023(4) -0.007(4) 0.001(4) 0.003(4)
C132 0.038(6) 0.037(5) 0.023(4) -0.009(4) -0.002(5) 0.009(6)
C12 0.014(4) 0.028(5) 0.013(4) -0.001(4) 0.005(4) -0.002(4)
C142 0.041(7) 0.034(6) 0.038(6) 0.002(5) 0.002(5) -0.011(5)
C162 0.016(5) 0.040(6) 0.040(6) -0.002(5) 0.003(4) -0.002(5)
C42 0.016(5) 0.048(6) 0.014(4) -0.001(4) -0.003(3) 0.002(5)
C152 0.046(8) 0.049(7) 0.033(6) 0.006(5) 0.016(6) -0.010(6)
C272 0.016(5) 0.053(7) 0.022(5) -0.017(5) 0.000(4) 0.005(5)
C292 0.015(5) 0.035(5) 0.029(5) -0.006(4) -0.007(4) 0.008(4)
C122 0.022(5) 0.029(5) 0.015(4) 0.004(3) 0.001(4) -0.006(4)
C112 0.030(6) 0.028(5) 0.040(6) 0.003(4) -0.007(5) 0.006(4)
C32 0.023(6) 0.077(9) 0.022(5) -0.003(5) 0.002(5) 0.004(6)
C62 0.023(5) 0.024(5) 0.037(5) 0.001(4) 0.003(5) -0.009(4)
C212 0.031(6) 0.041(6) 0.033(6) -0.002(5) 0.001(5) 0.002(5)
C22 0.035(7) 0.053(7) 0.028(6) -0.004(5) -0.005(5) -0.009(6)
C172 0.031(6) 0.030(5) 0.022(5) 0.005(4) 0.002(4) -0.001(4)
C302 0.011(3) 0.021(3) 0.025(3) -0.001(3) -0.006(3) 0.009(3)
C102 0.029(4) 0.036(4) 0.023(4) 0.012(3) -0.001(3) 0.005(3)
C192 0.011(5) 0.034(5) 0.024(4) 0.010(4) 0.001(4) 0.007(4)
C282 0.029(6) 0.065(7) 0.014(4) -0.014(5) -0.005(4) 0.000(6)
C262 0.034(7) 0.057(7) 0.017(5) -0.002(5) -0.002(4) 0.007(6)
C222 0.037(7) 0.038(6) 0.030(5) 0.001(5) -0.001(5) 0.012(5)
Ru11 0.0125(3) 0.0211(3) 0.0129(3) -0.0006(2) -0.0002(3) 0.0005(3)
P11 0.0154(11) 0.0232(12) 0.0155(10) -0.0004(9) 0.0006(8) -0.0006(10)
Cl11 0.0229(12) 0.0359(13) 0.0151(10) 0.0032(9) 0.0028(9) -0.0006(10)
O11 0.019(4) 0.052(4) 0.028(4) 0.002(3) 0.008(3) -0.005(3)
N21 0.018(5) 0.021(4) 0.028(4) 0.000(3) -0.002(3) 0.003(3)
N11 0.024(4) 0.039(5) 0.019(4) 0.012(4) -0.002(3) -0.003(4)
C161 0.016(5) 0.053(7) 0.028(5) -0.006(5) 0.008(4) 0.000(5)
N31 0.023(5) 0.034(4) 0.014(4) 0.003(3) 0.001(3) 0.002(4)
C171 0.029(6) 0.051(7) 0.023(5) -0.005(5) 0.015(4) -0.005(5)
C41 0.022(6) 0.052(7) 0.023(5) 0.007(5) 0.010(4) 0.004(5)
C121 0.010(4) 0.024(4) 0.024(5) -0.005(4) 0.000(4) 0.000(4)
C91 0.021(5) 0.039(5) 0.015(4) -0.001(4) 0.001(4) 0.006(4)
C131 0.025(6) 0.021(5) 0.026(5) -0.002(4) 0.007(4) 0.008(4)
C21 0.024(6) 0.054(7) 0.014(5) -0.004(4) -0.003(4) 0.000(5)
C111 0.029(5) 0.027(5) 0.015(4) -0.008(4) 0.011(4) -0.012(4)
C101 0.022(5) 0.028(5) 0.021(5) -0.004(4) 0.004(4) 0.009(4)
C11 0.024(5) 0.038(6) 0.012(4) 0.000(4) 0.003(4) 0.003(4)
C231 0.022(5) 0.032(5) 0.031(5) 0.002(4) 0.006(5) -0.003(4)
C191 0.015(5) 0.037(5) 0.033(5) -0.001(4) -0.005(4) 0.003(4)
C31 0.011(5) 0.074(8) 0.026(5) 0.010(5) -0.001(4) 0.002(6)
C181 0.010(5) 0.033(5) 0.016(4) -0.002(4) 0.005(3) -0.001(4)
C51 0.024(5) 0.032(5) 0.010(4) 0.006(4) 0.003(4) 0.015(4)
C81 0.037(7) 0.022(5) 0.037(6) -0.005(4) -0.008(5) -0.001(4)
C71 0.031(6) 0.031(5) 0.020(4) -0.007(4) 0.000(4) 0.006(5)
C301 0.011(5) 0.037(5) 0.013(4) 0.004(4) 0.004(3) -0.005(4)
C151 0.019(5) 0.034(5) 0.040(6) -0.011(5) 0.008(5) -0.003(4)
C221 0.035(7) 0.040(6) 0.043(7) -0.007(5) 0.000(5) 0.008(5)
C261 0.026(5) 0.043(6) 0.018(4) -0.002(4) 0.007(4) 0.002(5)
C251 0.015(5) 0.038(6) 0.025(4) -0.003(4) 0.003(4) 0.003(4)
C281 0.027(7) 0.049(7) 0.037(6) 0.022(5) -0.008(5) -0.011(5)
C291 0.022(6) 0.032(5) 0.030(5) 0.003(4) -0.005(4) -0.001(4)
C241 0.021(5) 0.023(5) 0.020(4) 0.003(4) -0.005(4) 0.007(4)
C271 0.034(7) 0.047(6) 0.024(5) -0.014(5) -0.003(4) 0.003(5)
C61 0.016(6) 0.060(7) 0.032(6) -0.001(5) -0.003(5) -0.008(5)
C201 0.032(7) 0.044(6) 0.029(5) -0.007(5) 0.010(5) 0.009(5)
C211 0.033(7) 0.059(8) 0.043(7) -0.001(6) 0.015(5) 0.007(6)
C141 0.029(6) 0.019(5) 0.035(5) 0.000(4) 0.013(5) 0.000(4)
S1 0.0180(12) 0.0310(14) 0.0338(13) -0.0043(10) 0.0029(10) 0.0021(10)
F1 0.039(3) 0.077(5) 0.041(4) -0.004(3) -0.005(3) 0.011(4)
O1 0.014(4) 0.040(4) 0.070(5) -0.008(4) 0.007(4) 0.007(3)
F2 0.049(4) 0.038(4) 0.060(4) -0.006(3) 0.024(4) 0.004(3)
F3 0.028(3) 0.062(4) 0.050(4) 0.009(3) 0.025(3) 0.004(3)
O2 0.019(3) 0.064(5) 0.038(4) 0.002(4) 0.001(3) 0.003(4)
O3 0.021(3) 0.029(4) 0.045(4) 0.005(3) 0.011(3) -0.003(3)
C1 0.022(6) 0.030(6) 0.047(7) -0.002(5) -0.002(5) 0.011(5)

loop_
_atom_site_label
_atom_site_type_symbol
_atom_site_fract_x
_atom_site_fract_y
_atom_site_fract_z
_atom_site_U_iso_or_equiv
_atom_site_thermal_displace_type
_atom_site_occupancy
_atom_site_calc_flag
_atom_site_refinement_flags
Ru12 Ru 0.37902(6) 0.01752(3) 0.12597(2) 0.01624(15) Uani 1 d .
P12 P 0.19182(18) 0.00532(11) 0.10537(7) 0.0184(5) Uani 1 d .
Cl12 Cl 0.33977(19) 0.07074(10) 0.20271(7) 0.0252(5) Uani 1 d .
N22 N 0.4142(6) 0.1111(3) 0.0966(2) 0.0215(17) Uani 1 d .
C52 C 0.5942(7) -0.0235(4) 0.1551(3) 0.021(2) Uani 1 d .
O12 O 0.4415(6) -0.0465(3) 0.0336(2) 0.0320(17) Uani 1 d .
C92 C 0.5333(8) -0.0824(4) 0.1536(3) 0.024(2) Uani 1 d .
H93 H 0.5629 -0.1109 0.1776 0.032 Uiso 1 calc R
H94 H 0.5411 -0.1012 0.1216 0.032 Uiso 1 calc R
N32 N 0.4123(6) -0.0714(3) 0.1643(2) 0.0200(17) Uani 1 d .
C252 C 0.1868(7) -0.0921(4) 0.0373(3) 0.020(2) Uani 1 d .
H252 H 0.1759 -0.1179 0.0641 0.024 Uiso 1 calc R
C72 C 0.4572(8) 0.1079(4) 0.0444(3) 0.027(2) Uani 1 d .
H74 H 0.4820 0.1483 0.0345 0.040 Uiso 1 calc R
H75 H 0.4004 0.0944 0.0229 0.040 Uiso 1 calc R
H76 H 0.5164 0.0789 0.0429 0.040 Uiso 1 calc R
N12 N 0.5397(6) 0.0268(3) 0.1423(2) 0.0204(16) Uani 1 d .
C202 C 0.0251(9) 0.1624(4) 0.1435(4) 0.036(3) Uani 1 d .
H202 H 0.0285 0.1911 0.1689 0.043 Uiso 1 calc R
C182 C 0.0999(8) 0.0723(4) 0.1036(3) 0.022(2) Uani 1 d .
C82 C 0.3320(9) 0.1586(4) 0.0967(3) 0.033(2) Uani 1 d .
H84 H 0.3056 0.1643 0.1294 0.050 Uiso 1 calc R
H85 H 0.2732 0.1463 0.0759 0.050 Uiso 1 calc R
H86 H 0.3624 0.1969 0.0850 0.050 Uiso 1 calc R
C232 C 0.0173(8) 0.0774(5) 0.0693(3) 0.029(2) Uani 1 d .
H232 H 0.0120 0.0481 0.0444 0.035 Uiso 1 calc R
C242 C 0.1850(7) -0.0283(4) 0.0441(3) 0.0192(19) Uani 1 d .
C132 C 0.1174(10) -0.0397(4) 0.1945(3) 0.033(2) Uani 1 d .
H132 H 0.1732 -0.0160 0.2077 0.039 Uiso 1 calc R
C12 C 0.5845(7) 0.0838(4) 0.1378(3) 0.0183(18) Uani 1 d .
C142 C 0.0449(9) -0.0712(5) 0.2251(4) 0.038(3) Uani 1 d .
H142 H 0.0539 -0.0696 0.2588 0.045 Uiso 1 calc R
C162 C -0.0516(8) -0.1113(5) 0.1556(4) 0.032(2) Uani 1 d .
H162 H -0.1058 -0.1364 0.1427 0.038 Uiso 1 calc R
C42 C 0.7067(7) -0.0193(5) 0.1651(3) 0.026(2) Uani 1 d .
H42 H 0.7472 -0.0536 0.1748 0.031 Uiso 1 calc R
C152 C -0.0401(10) -0.1047(5) 0.2052(4) 0.043(3) Uani 1 d .
H152 H -0.0905 -0.1231 0.2259 0.051 Uiso 1 calc R
C272 C 0.2199(8) -0.0776(5) -0.0481(3) 0.030(2) Uani 1 d .
H272 H 0.2311 -0.0936 -0.0792 0.036 Uiso 1 calc R
C292 C 0.2004(7) 0.0118(5) 0.0040(3) 0.026(2) Uani 1 d .
H292 H 0.1983 0.0548 0.0078 0.032 Uiso 1 calc R
C122 C 0.1048(7) -0.0444(4) 0.1432(3) 0.022(2) Uani 1 d .
C112 C 0.3535(8) -0.1276(4) 0.1447(4) 0.033(2) Uani 1 d .
H114 H 0.3791 -0.1642 0.1611 0.049 Uiso 1 calc R
H115 H 0.3669 -0.1313 0.1103 0.049 Uiso 1 calc R
H116 H 0.2771 -0.1230 0.1503 0.049 Uiso 1 calc R
C32 C 0.7519(9) 0.0379(6) 0.1598(3) 0.041(3) Uani 1 d .
H32 H 0.8261 0.0416 0.1652 0.049 Uiso 1 calc R
C62 C 0.5068(8) 0.1344(4) 0.1260(4) 0.028(2) Uani 1 d .
H63 H 0.4798 0.1525 0.1560 0.038 Uiso 1 calc R
H64 H 0.5441 0.1667 0.1079 0.038 Uiso 1 calc R
C212 C -0.0535(9) 0.1688(5) 0.1089(4) 0.035(3) Uani 1 d .
H212 H -0.1032 0.2013 0.1104 0.042 Uiso 1 calc R
C22 C 0.6951(9) 0.0912(6) 0.1468(4) 0.039(3) Uani 1 d .
H22 H 0.7290 0.1297 0.1442 0.046 Uiso 1 calc R
C172 C 0.0208(8) -0.0791(4) 0.1247(3) 0.027(2) Uani 1 d .
H172 H 0.0114 -0.0814 0.0911 0.033 Uiso 1 calc R
C302 C 0.4147(7) -0.0218(4) 0.0684(3) 0.0192(18) Uani 1 d U
C102 C 0.4005(8) -0.0695(4) 0.2174(3) 0.029(2) Uani 1 d U
H104 H 0.4437 -0.0362 0.2303 0.044 Uiso 1 calc R
H105 H 0.4244 -0.1082 0.2311 0.044 Uiso 1 calc R
H106 H 0.3258 -0.0627 0.2257 0.044 Uiso 1 calc R
C192 C 0.1016(7) 0.1136(4) 0.1420(3) 0.023(2) Uani 1 d .
H192 H 0.1526 0.1094 0.1667 0.027 Uiso 1 calc R
C282 C 0.2188(8) -0.0151(5) -0.0417(3) 0.036(3) Uani 1 d .
H282 H 0.2308 0.0105 -0.0685 0.043 Uiso 1 calc R
C262 C 0.2044(9) -0.1190(5) -0.0086(3) 0.036(3) Uani 1 d .
H262 H 0.2058 -0.1619 -0.0129 0.043 Uiso 1 calc R
C222 C -0.0575(9) 0.1255(5) 0.0714(4) 0.035(3) Uani 1 d .
H222 H -0.1107 0.1287 0.0475 0.042 Uiso 1 calc R
Ru11 Ru 0.37112(5) 0.49766(3) 0.13823(2) 0.01547(14) Uani 1 d .
P11 P 0.18457(18) 0.50664(10) 0.11664(7) 0.0180(5) Uani 1 d .
Cl11 Cl 0.33127(19) 0.44455(10) 0.21508(7) 0.0246(5) Uani 1 d .
O11 O 0.4336(5) 0.5611(3) 0.0457(2) 0.0334(17) Uani 1 d .
N21 N 0.4018(6) 0.5883(3) 0.1752(3) 0.0223(17) Uani 1 d .
N11 N 0.5329(6) 0.4903(4) 0.1556(2) 0.0277(19) Uani 1 d .
C161 C -0.0667(8) 0.3877(5) 0.0849(4) 0.032(2) Uani 1 d .
H161 H -0.1203 0.3841 0.0612 0.039 Uiso 1 calc R
N31 N 0.4098(6) 0.4051(3) 0.1088(2) 0.0238(18) Uani 1 d .
C171 C 0.0090(9) 0.4351(5) 0.0824(3) 0.034(3) Uani 1 d .
H171 H 0.0039 0.4644 0.0576 0.041 Uiso 1 calc R
C41 C 0.6908(8) 0.4295(6) 0.1613(3) 0.032(3) Uani 1 d .
H41 H 0.7252 0.3911 0.1596 0.039 Uiso 1 calc R
C121 C 0.0922(7) 0.4400(4) 0.1162(3) 0.0192(19) Uani 1 d .
C91 C 0.5059(8) 0.3833(4) 0.1403(3) 0.025(2) Uani 1 d .
H91 H 0.4787 0.3653 0.1704 0.033 Uiso 1 calc R
H92 H 0.5456 0.3513 0.1229 0.033 Uiso 1 calc R
C131 C 0.0952(8) 0.3969(4) 0.1545(3) 0.024(2) Uani 1 d .
H131 H 0.1489 0.3999 0.1781 0.029 Uiso 1 calc R
C21 C 0.6945(8) 0.5391(5) 0.1772(3) 0.031(3) Uani 1 d .
H21 H 0.7324 0.5745 0.1865 0.037 Uiso 1 calc R
C111 C 0.3266(8) 0.3564(4) 0.1092(3) 0.024(2) Uani 1 d .
H111 H 0.2902 0.3564 0.1401 0.036 Uiso 1 calc R
H112 H 0.3601 0.3167 0.1039 0.036 Uiso 1 calc R
H113 H 0.2750 0.3643 0.0837 0.036 Uiso 1 calc R
C101 C 0.4510(8) 0.4102(4) 0.0582(3) 0.024(2) Uani 1 d .
H101 H 0.3948 0.4262 0.0375 0.036 Uiso 1 calc R
H102 H 0.4729 0.3699 0.0468 0.036 Uiso 1 calc R
H103 H 0.5121 0.4379 0.0575 0.036 Uiso 1 calc R
C11 C 0.5872(8) 0.5418(5) 0.1674(3) 0.025(2) Uani 1 d .
C231 C 0.0149(8) 0.5923(4) 0.1339(4) 0.028(2) Uani 1 d .
H231 H 0.0072 0.5948 0.1002 0.034 Uiso 1 calc R
C191 C 0.1065(8) 0.5522(4) 0.2051(3) 0.028(2) Uani 1 d .
H191 H 0.1608 0.5278 0.2189 0.034 Uiso 1 calc R
C31 C 0.7474(8) 0.4819(6) 0.1730(3) 0.037(3) Uani 1 d .
H31 H 0.8218 0.4795 0.1782 0.044 Uiso 1 calc R
C181 C 0.0962(7) 0.5569(4) 0.1535(3) 0.020(2) Uani 1 d .
C51 C 0.5797(8) 0.4350(4) 0.1519(3) 0.022(2) Uani 1 d .
C81 C 0.3411(9) 0.6419(4) 0.1576(4) 0.032(3) Uani 1 d .
H81 H 0.2678 0.6396 0.1693 0.048 Uiso 1 calc R
H82 H 0.3411 0.6420 0.1225 0.048 Uiso 1 calc R
H83 H 0.3744 0.6794 0.1693 0.048 Uiso 1 calc R
C71 C 0.3899(9) 0.5873(4) 0.2299(3) 0.028(2) Uani 1 d .
H71 H 0.4372 0.5563 0.2434 0.042 Uiso 1 calc R
H72 H 0.3162 0.5776 0.2383 0.042 Uiso 1 calc R
H73 H 0.4087 0.6273 0.2430 0.042 Uiso 1 calc R
C301 C 0.4082(7) 0.5372(4) 0.0806(3) 0.021(2) Uani 1 d .
C151 C -0.0616(8) 0.3457(4) 0.1235(4) 0.031(2) Uani 1 d .
H151 H -0.1135 0.3145 0.1262 0.037 Uiso 1 calc R
C221 C -0.0567(10) 0.6249(5) 0.1644(4) 0.039(3) Uani 1 d .
H221 H -0.1113 0.6495 0.1512 0.047 Uiso 1 calc R
C261 C 0.7850(8) 0.0163(5) 0.5307(3) 0.029(2) Uani 1 d .
H261 H 0.7755 -0.0115 0.5564 0.035 Uiso 1 calc R
C251 C 0.8022(7) -0.0066(5) 0.4829(3) 0.026(2) Uani 1 d .
H251 H 0.8013 -0.0490 0.4764 0.032 Uiso 1 calc R
C281 C 0.2050(9) 0.6205(5) -0.0033(4) 0.038(3) Uani 1 d .
H281 H 0.2111 0.6629 -0.0092 0.045 Uiso 1 calc R
C291 C 0.1820(8) 0.5987(4) 0.0445(3) 0.028(2) Uani 1 d .
H291 H 0.1687 0.6271 0.0693 0.034 Uiso 1 calc R
C241 C 0.1792(8) 0.5370(4) 0.0544(3) 0.021(2) Uani 1 d .
C271 C 0.7821(9) 0.0798(5) 0.5399(4) 0.035(3) Uani 1 d .
H271 H 0.7711 0.0941 0.5716 0.042 Uiso 1 calc R
C61 C 0.5219(8) 0.5984(5) 0.1654(4) 0.036(3) Uani 1 d .
H61 H 0.5301 0.6169 0.1333 0.049 Uiso 1 calc R
H62 H 0.5499 0.6277 0.1891 0.049 Uiso 1 calc R
C201 C 0.0356(9) 0.5837(5) 0.2342(4) 0.035(3) Uani 1 d .
H201 H 0.0419 0.5808 0.2680 0.042 Uiso 1 calc R
C211 C -0.0446(10) 0.6196(5) 0.2145(4) 0.045(3) Uani 1 d .
H211 H -0.0918 0.6409 0.2351 0.054 Uiso 1 calc R
C141 C 0.0191(8) 0.3501(4) 0.1573(3) 0.028(2) Uani 1 d .
H141 H 0.0229 0.3212 0.1826 0.033 Uiso 1 calc R
S1 S 0.66308(19) 0.27444(11) 0.05435(9) 0.0276(6) Uani 1 d .
F1 F 0.6669(5) 0.2430(3) -0.0373(2) 0.0522(17) Uani 1 d .
O1 O 0.6942(5) 0.3361(3) 0.0428(3) 0.0413(19) Uani 1 d .
F2 F 0.6936(6) 0.1677(3) 0.0104(2) 0.0491(18) Uani 1 d .
F3 F 0.8196(5) 0.2350(3) -0.0025(2) 0.0465(17) Uani 1 d .
O2 O 0.7206(5) 0.2497(4) 0.0956(2) 0.0403(17) Uani 1 d .
O3 O 0.5471(5) 0.2613(3) 0.0542(2) 0.0315(16) Uani 1 d .
C1 C 0.7125(8) 0.2276(4) 0.0039(4) 0.033(2) Uani 1 d .

loop_
_atom_type_symbol
_atom_type_description
_atom_type_scat_dispersion_real
_atom_type_scat_dispersion_imag
_atom_type_scat_source
C C 0.0033 0.0016 'International Tables Vol C Tables 4.2.6.8 and 6.1.1.4'
H H 0.0000 0.0000 'International Tables Vol C Tables 4.2.6.8 and 6.1.1.4'
Cl Cl 0.1484 0.1585 'International Tables Vol C Tables 4.2.6.8 and 6.1.1.4'
Ru Ru -1.2594 0.8363 'International Tables Vol C Tables 4.2.6.8 and 6.1.1.4'
S S 0.1246 0.1234 'International Tables Vol C Tables 4.2.6.8 and 6.1.1.4'
F F 0.0171 0.0103 'International Tables Vol C Tables 4.2.6.8 and 6.1.1.4'
O O 0.0106 0.0060 'International Tables Vol C Tables 4.2.6.8 and 6.1.1.4'
N N 0.0061 0.0033 'International Tables Vol C Tables 4.2.6.8 and 6.1.1.4'
P P 0.1023 0.0942 'International Tables Vol C Tables 4.2.6.8 and 6.1.1.4'

loop_
_geom_angle_atom_site_label_1
_geom_angle_atom_site_label_2
_geom_angle_atom_site_label_3
_geom_angle
_geom_angle_site_symmetry_1
_geom_angle_site_symmetry_3
C302 Ru12 N12 90.0(3) . .
C302 Ru12 N22 93.4(3) . .
N12 Ru12 N22 78.4(3) . .
C302 Ru12 N32 88.0(3) . .
N12 Ru12 N32 78.6(3) . .
N22 Ru12 N32 157.0(3) . .
C302 Ru12 P12 88.7(3) . .
N12 Ru12 P12 178.77(18) . .
N22 Ru12 P12 101.7(2) . .
N32 Ru12 P12 101.3(2) . .
C302 Ru12 Cl12 177.6(3) . .
N12 Ru12 Cl12 87.60(19) . .
N22 Ru12 Cl12 85.71(19) . .
N32 Ru12 Cl12 91.96(18) . .
P12 Ru12 Cl12 93.62(8) . .
C242 P12 C182 104.9(4) . .
C242 P12 C122 105.1(4) . .
C182 P12 C122 96.4(4) . .
C242 P12 Ru12 107.7(3) . .
C182 P12 Ru12 121.1(3) . .
C122 P12 Ru12 119.7(3) . .
C82 N22 C62 107.4(7) . .
C82 N22 C72 106.2(7) . .
C62 N22 C72 104.8(7) . .
C82 N22 Ru12 120.5(6) . .
C62 N22 Ru12 105.2(5) . .
C72 N22 Ru12 111.6(5) . .
N12 C52 C42 119.8(9) . .
N12 C52 C92 116.0(7) . .
C42 C52 C92 123.9(9) . .
C52 C92 N32 110.9(7) . .
C102 N32 C112 109.2(7) . .
C102 N32 C92 106.9(7) . .
C112 N32 C92 106.0(7) . .
C102 N32 Ru12 115.2(5) . .
C112 N32 Ru12 115.7(5) . .
C92 N32 Ru12 102.8(5) . .
C242 C252 C262 122.2(8) . .
C52 N12 C12 124.0(8) . .
C52 N12 Ru12 118.1(6) . .
C12 N12 Ru12 117.8(6) . .
C212 C202 C192 122.0(9) . .
C192 C182 C232 118.4(8) . .
C192 C182 P12 118.5(6) . .
C232 C182 P12 122.2(7) . .
C222 C232 C182 121.2(9) . .
C252 C242 C292 120.0(8) . .
C252 C242 P12 121.0(7) . .
C292 C242 P12 117.8(6) . .
C142 C132 C122 119.3(10) . .
N12 C12 C22 119.2(9) . .
N12 C12 C62 115.0(8) . .
C22 C12 C62 125.8(9) . .
C152 C142 C132 120.1(10) . .
C152 C162 C172 118.5(10) . .
C32 C42 C52 116.0(10) . .
C162 C152 C142 121.4(10) . .
C282 C272 C262 121.7(9) . .
C282 C292 C242 117.7(9) . .
C172 C122 C132 119.2(9) . .
C172 C122 P12 123.3(6) . .
C132 C122 P12 117.0(7) . .
C42 C32 C22 124.6(10) . .
N22 C62 C12 111.4(7) . .
C202 C212 C222 118.2(10) . .
C32 C22 C12 116.4(11) . .
C122 C172 C162 121.4(9) . .
O12 C302 Ru12 176.8(7) . .
C182 C192 C202 119.5(8) . .
C272 C282 C292 121.9(10) . .
C252 C262 C272 116.4(9) . .
C232 C222 C212 120.6(10) . .
C301 Ru11 N11 89.6(3) . .
C301 Ru11 N31 92.9(3) . .
N11 Ru11 N31 78.7(3) . .
C301 Ru11 N21 86.7(3) . .
N11 Ru11 N21 78.3(3) . .
N31 Ru11 N21 157.1(3) . .
C301 Ru11 P11 89.4(3) . .
N11 Ru11 P11 179.0(2) . .
N31 Ru11 P11 101.1(2) . .
N21 Ru11 P11 101.9(2) . .
C301 Ru11 Cl11 177.3(3) . .
N11 Ru11 Cl11 87.7(2) . .
N31 Ru11 Cl11 86.29(19) . .
N21 Ru11 Cl11 93.01(19) . .
P11 Ru11 Cl11 93.29(8) . .
C241 P11 C121 104.6(4) . .
C241 P11 C181 106.3(4) . .
C121 P11 C181 95.5(4) . .
C241 P11 Ru11 107.2(3) . .
C121 P11 Ru11 122.6(3) . .
C181 P11 Ru11 118.9(3) . .
C81 N21 C71 106.9(7) . .
C81 N21 C61 109.2(7) . .
C71 N21 C61 105.9(7) . .
C81 N21 Ru11 117.0(6) . .
C71 N21 Ru11 114.9(5) . .
C61 N21 Ru11 102.1(6) . .
C51 N11 C11 123.1(8) . .
C51 N11 Ru11 118.3(7) . .
C11 N11 Ru11 118.5(6) . .
C171 C161 C151 119.0(10) . .
C111 N31 C101 107.4(7) . .
C111 N31 C91 108.5(7) . .
C101 N31 C91 106.4(7) . .
C111 N31 Ru11 119.5(6) . .
C101 N31 Ru11 110.5(5) . .
C91 N31 Ru11 103.8(5) . .
C121 C171 C161 121.5(9) . .
C31 C41 C51 118.3(11) . .
C171 C121 C131 118.0(8) . .
C171 C121 P11 121.6(7) . .
C131 C121 P11 119.8(7) . .
C51 C91 N31 111.5(7) . .
C141 C131 C121 120.6(9) . .
C11 C21 C31 118.6(10) . .
N11 C11 C21 120.2(10) . .
N11 C11 C61 114.0(9) . .
C21 C11 C61 125.7(10) . .
C181 C231 C221 120.4(9) . .
C201 C191 C181 119.2(9) . .
C41 C31 C21 120.5(9) . .
C231 C181 C191 119.6(8) . .
C231 C181 P11 123.2(7) . .
C191 C181 P11 116.8(7) . .
N11 C51 C41 119.2(10) . .
N11 C51 C91 115.2(8) . .
C41 C51 C91 125.5(10) . .
O11 C301 Ru11 178.3(8) . .
C141 C151 C161 120.2(9) . .
C211 C221 C231 118.8(11) . .
C271 C261 C251 120.9(9) . .
C241 C251 C261 117.6(9) 3_645 .
C271 C281 C291 119.8(10) 3_655 .
C241 C291 C281 121.0(9) . .
C291 C241 C251 120.2(8) . 3_655
C291 C241 P11 122.5(7) . .
C251 C241 P11 115.6(6) 3_655 .
C281 C271 C261 120.3(9) 3_645 .
C11 C61 N21 114.3(9) . .
C191 C201 C211 121.0(10) . .
C201 C211 C221 121.0(10) . .
C151 C141 C131 120.5(9) . .
O1 S1 O2 112.9(5) . .
O1 S1 O3 116.5(4) . .
O2 S1 O3 114.6(4) . .
O1 S1 C1 105.0(5) . .
O2 S1 C1 103.1(4) . .
O3 S1 C1 102.6(4) . .
F1 C1 F2 106.7(8) . .
F1 C1 F3 106.3(8) . .
F2 C1 F3 107.9(8) . .
F1 C1 S1 111.9(6) . .
F2 C1 S1 112.4(7) . .
F3 C1 S1 111.3(7) . .

loop_
_geom_bond_atom_site_label_1
_geom_bond_atom_site_label_2
_geom_bond_distance
_geom_bond_site_symmetry_2
Ru12 C302 1.843(8) .
Ru12 N12 2.041(7) .
Ru12 N22 2.212(7) .
Ru12 N32 2.222(7) .
Ru12 P12 2.392(2) .
Ru12 Cl12 2.442(2) .
P12 C242 1.829(8) .
P12 C182 1.834(9) .
P12 C122 1.837(8) .
N22 C82 1.441(12) .
N22 C62 1.485(11) .
N22 C72 1.527(11) .
C52 N12 1.322(11) .
C52 C42 1.419(13) .
C52 C92 1.475(12) .
O12 C302 1.141(9) .
C92 N32 1.539(12) .
N32 C102 1.463(10) .
N32 C112 1.508(11) .
C252 C242 1.387(11) .
C252 C262 1.401(12) .
N12 C12 1.351(11) .
C202 C212 1.361(14) .
C202 C192 1.413(12) .
C182 C192 1.377(11) .
C182 C232 1.391(12) .
C232 C222 1.387(14) .
C242 C292 1.410(12) .
C132 C142 1.401(14) .
C132 C122 1.416(11) .
C12 C22 1.396(14) .
C12 C62 1.486(13) .
C142 C152 1.383(15) .
C162 C152 1.373(14) .
C162 C172 1.413(13) .
C42 C32 1.359(14) .
C272 C282 1.356(14) .
C272 C262 1.415(14) .
C292 C282 1.398(12) .
C122 C172 1.374(12) .
C32 C22 1.390(15) .
C212 C222 1.389(14) .
Ru11 C301 1.851(8) .
Ru11 N11 2.058(8) .
Ru11 N31 2.201(7) .
Ru11 N21 2.231(7) .
Ru11 P11 2.384(2) .
Ru11 Cl11 2.445(2) .
P11 C241 1.826(9) .
P11 C121 1.832(9) .
P11 C181 1.839(9) .
O11 C301 1.132(9) .
N21 C81 1.458(11) .
N21 C71 1.506(10) .
N21 C61 1.521(12) .
N11 C51 1.326(12) .
N11 C11 1.335(12) .
C161 C171 1.386(14) .
C161 C151 1.392(13) .
N31 C111 1.467(11) .
N31 C101 1.481(10) .
N31 C91 1.538(11) .
C171 C121 1.384(13) .
C41 C31 1.364(15) .
C41 C51 1.400(13) .
C121 C131 1.400(12) .
C91 C51 1.473(13) .
C131 C141 1.380(13) .
C21 C11 1.352(14) .
C21 C31 1.398(14) .
C11 C61 1.460(14) .
C231 C181 1.368(12) .
C231 C221 1.403(13) .
C191 C201 1.364(12) .
C191 C181 1.423(12) .
C151 C141 1.364(14) .
C221 C211 1.386(15) .
C261 C271 1.388(13) .
C261 C251 1.417(12) .
C251 C241 1.407(12) 3_645
C281 C271 1.341(14) 3_655
C281 C291 1.419(13) .
C291 C241 1.355(12) .
C241 C251 1.407(12) 3_655
C271 C281 1.342(14) 3_645
C201 C211 1.366(15) .
S1 O1 1.418(7) .
S1 O2 1.437(7) .
S1 O3 1.458(6) .
S1 C1 1.815(10) .
F1 C1 1.305(11) .
F2 C1 1.322(10) .
F3 C1 1.342(11) .
